data_4322979
loop_
_publ_author_name
'Andrea V. Firth'
'Douglas W. Stephan'

_publ_section_title
;
 Monocyclopentadienyl-Titanium Aryloxide Sulfide Complexes
;
_journal_name_full 'Inorganic Chemistry'
_journal_page_first 4726
_journal_page_last 4731
_journal_paper_doi 10.1021/ic9800839
_journal_volume 37
_journal_year 1998
_chemical_formula_sum 'C40 H50 O2 S3 Ti2'
_chemical_formula_weight 754.78
_space_group_IT_number 2
_symmetry_cell_setting triclinic
_symmetry_space_group_name_Hall '-P 1'
_symmetry_space_group_name_H-M 'P -1'
_atom_sites_solution_hydrogens geom
_atom_sites_solution_primary direct
_atom_sites_solution_secondary difmap
_audit_creation_method SHELXL
_cell_angle_alpha 111.4410(10)
_cell_angle_beta 101.2400(10)
_cell_angle_gamma 94.5950(10)
_cell_formula_units_Z 2
_cell_length_a 9.8558(3)
_cell_length_b 15.0095(4)
_cell_length_c 15.4839(4)
_cell_measurement_temperature 293(2)
_cell_volume 2062.19(10)
_computing_structure_refinement 'SHELXL-93 (Sheldrick, 1993)'
_computing_structure_solution 'SHELXS-86 (Sheldrick, 1990)'
_diffrn_ambient_temperature 293(2)
_diffrn_radiation_monochromator graphite
_diffrn_radiation_source 'fine-focus sealed tube'
_diffrn_radiation_type MoK\a
_diffrn_radiation_wavelength 0.71073
_diffrn_reflns_av_R_equivalents 0.1248
_diffrn_reflns_av_sigmaI/netI 0.6909
_diffrn_reflns_limit_h_max 12
_diffrn_reflns_limit_h_min -11
_diffrn_reflns_limit_k_max 19
_diffrn_reflns_limit_k_min -19
_diffrn_reflns_limit_l_max 20
_diffrn_reflns_limit_l_min -12
_diffrn_reflns_number 10067
_diffrn_reflns_theta_max 25.00
_diffrn_reflns_theta_min 1.46
_exptl_absorpt_coefficient_mu 0.570
_exptl_crystal_density_diffrn 1.216
_exptl_crystal_F_000 796
_exptl_crystal_size_max 0.24
_exptl_crystal_size_mid 0.15
_exptl_crystal_size_min 0.10
_refine_diff_density_max 0.430
_refine_diff_density_min -0.359
_refine_diff_density_rms 0.068
_refine_ls_extinction_method none
_refine_ls_goodness_of_fit_all 0.359
_refine_ls_goodness_of_fit_obs 0.866
_refine_ls_matrix_type full
_refine_ls_number_parameters 424
_refine_ls_number_reflns 6620
_refine_ls_number_restraints 0
_refine_ls_restrained_S_all 0.497
_refine_ls_restrained_S_obs 0.866
_refine_ls_R_factor_all 0.2048
_refine_ls_R_factor_obs 0.0971
_refine_ls_shift/esd_max 0.241
_refine_ls_shift/esd_mean 0.030
_refine_ls_structure_factor_coef Fsqd
_refine_ls_weighting_details 'w=1/[\s^2^(Fo^2^)+(0.0935P)^2^+0.0000P] where P=(Fo^2^+2Fc^2^)/3'
_refine_ls_weighting_scheme calc
_refine_ls_wR_factor_all 0.3280
_refine_ls_wR_factor_obs 0.1984
_reflns_number_observed 1016
_reflns_number_total 6673
_reflns_observed_criterion >2sigma(I)
_cod_data_source_file ic9800839_6.cif
_cod_data_source_block '[CpTi(OC6H4-iPr2)]2(S)(S2)'
_cod_depositor_comments
;
The following automatic conversions were performed:

'_refine_ls_weighting_scheme' value 'calc
w=1/[\s^2^(Fo^2^)+(0.0935P)^2^+0.0000P] where P=(Fo^2^+2Fc^2^)/3' was
changed to 'calc'. New tag '_refine_ls_weighting_details' was
created. The value of the new tag was set to
'w=1/[\s^2^(Fo^2^)+(0.0935P)^2^+0.0000P] where P=(Fo^2^+2Fc^2^)/3'.

Automatic conversion script
Id: cif_fix_values 3143 2015-03-26 13:38:13Z robertas 
;
_cod_database_code 4322979

loop_
_symmetry_equiv_pos_as_xyz
'x, y, z'
'-x, -y, -z'

loop_
_atom_site_aniso_label
_atom_site_aniso_U_11
_atom_site_aniso_U_22
_atom_site_aniso_U_33
_atom_site_aniso_U_23
_atom_site_aniso_U_13
_atom_site_aniso_U_12
Ti1 0.0784(12) 0.0509(13) 0.0479(12) 0.0258(10) 0.0217(11) 0.0172(11)
Ti2 0.0803(12) 0.0597(15) 0.0563(13) 0.0309(12) 0.0270(11) 0.0144(11)
S1 0.077(2) 0.079(2) 0.071(2) 0.042(2) 0.036(2) 0.032(2)
S2 0.106(2) 0.060(2) 0.064(2) 0.026(2) 0.029(2) 0.032(2)
S3 0.087(2) 0.082(2) 0.069(2) 0.042(2) 0.029(2) 0.023(2)
O1 0.072(4) 0.067(5) 0.049(4) 0.033(4) 0.023(4) 0.021(4)
O2 0.075(4) 0.074(6) 0.072(6) 0.039(5) 0.018(4) 0.002(4)
C1 0.115(11) 0.072(11) 0.053(7) -0.018(7) 0.005(8) 0.032(10)
C2 0.106(11) 0.137(15) 0.053(8) 0.019(10) 0.029(8) -0.011(12)
C3 0.199(17) 0.081(11) 0.060(9) 0.037(9) 0.033(11) 0.033(13)
C4 0.098(10) 0.196(20) 0.081(11) 0.056(13) 0.030(9) 0.087(12)
C5 0.109(10) 0.079(11) 0.043(7) 0.003(7) 0.011(8) -0.027(9)
C6 0.087(8) 0.060(8) 0.074(9) 0.045(7) 0.034(7) 0.021(7)
C7 0.078(7) 0.051(7) 0.038(6) 0.017(5) 0.023(6) 0.023(6)
C8 0.105(9) 0.078(10) 0.091(10) 0.052(9) 0.034(8) 0.021(8)
C9 0.122(10) 0.052(8) 0.046(7) 0.018(6) 0.011(7) -0.005(8)
C10 0.069(7) 0.094(11) 0.075(9) 0.042(9) 0.022(7) 0.010(7)
C11 0.092(8) 0.080(10) 0.117(11) 0.068(9) 0.052(8) 0.035(8)
C12 0.111(9) 0.081(10) 0.105(11) 0.051(9) 0.053(9) 0.052(8)
C13 0.124(10) 0.135(13) 0.099(12) 0.055(11) 0.062(9) 0.068(10)
C14 0.163(12) 0.164(15) 0.046(8) 0.028(9) 0.045(9) 0.048(11)
C15 0.107(9) 0.142(14) 0.174(16) 0.121(14) 0.089(11) 0.058(10)
C16 0.211(16) 0.212(19) 0.136(16) 0.107(15) 0.093(14) 0.152(15)
C17 0.219(16) 0.115(14) 0.164(17) 0.000(12) 0.143(15) -0.008(12)
C18 0.451(48) 0.187(26) 0.118(18) 0.104(20) 0.153(30) 0.239(32)
C19 0.242(29) 0.131(20) 0.086(16) 0.023(14) 0.059(20) -0.081(20)
C20 0.083(11) 0.371(40) 0.046(11) -0.003(17) -0.006(9) 0.043(18)
C21 0.202(18) 0.148(15) 0.066(11) 0.075(11) 0.041(13) 0.094(16)
C22 0.109(12) 0.226(23) 0.060(11) 0.038(13) 0.044(9) 0.018(14)
C23 0.101(8) 0.042(7) 0.039(6) 0.015(6) 0.027(6) 0.007(7)
C24 0.083(8) 0.041(8) 0.046(6) -0.011(5) 0.036(6) -0.007(7)
C25 0.132(11) 0.047(9) 0.098(11) -0.002(8) 0.068(10) -0.028(8)
C26 0.199(16) 0.072(12) 0.125(15) 0.064(12) 0.084(14) 0.024(13)
C27 0.142(11) 0.074(11) 0.053(8) 0.026(8) 0.016(9) -0.010(10)
C28 0.116(10) 0.055(8) 0.053(8) 0.029(7) 0.024(7) 0.019(8)
C29 0.085(8) 0.090(11) 0.067(9) 0.021(9) 0.006(8) -0.026(8)
C30 0.221(16) 0.156(17) 0.078(11) 0.044(12) 0.026(12) 0.088(13)
C32 0.111(10) 0.074(10) 0.076(10) 0.035(8) 0.026(9) 0.030(9)
C31 0.154(14) 0.326(27) 0.257(26) 0.206(25) 0.131(16) 0.129(16)
C33 0.106(10) 0.198(18) 0.127(15) 0.052(14) 0.046(11) 0.043(12)
C34 0.160(12) 0.143(14) 0.052(9) 0.031(9) -0.007(9) 0.050(11)
C35 0.205(26) 0.571(78) 0.089(19) 0.038(29) 0.074(21) 0.173(39)
C36 0.113(15) 0.257(37) 0.142(20) -0.148(21) -0.084(15) 0.080(20)
C37 0.160(18) 0.163(26) 0.339(51) 0.098(33) 0.028(29) 0.060(18)
C38 0.274(30) 0.349(50) 0.070(13) -0.086(20) -0.033(17) 0.195(35)
C39 0.211(20) 0.199(26) 0.111(17) 0.020(18) 0.017(16) 0.134(21)
C40 0.168(16) 0.176(22) 0.168(25) 0.082(21) -0.009(18) 0.056(15)

loop_
_atom_site_label
_atom_site_type_symbol
_atom_site_fract_x
_atom_site_fract_y
_atom_site_fract_z
_atom_site_U_iso_or_equiv
_atom_site_thermal_displace_type
_atom_site_occupancy
_atom_site_calc_flag
_atom_site_refinement_flags
_atom_site_disorder_group
Ti1 Ti 0.5367(2) 0.74533(13) 0.11593(13) 0.0558(6) Uani 1 d . .
Ti2 Ti 0.5312(2) 0.70388(14) 0.31157(14) 0.0613(6) Uani 1 d . .
S1 S 0.3814(3) 0.7577(2) 0.2143(2) 0.0679(9) Uani 1 d . .
S2 S 0.6752(3) 0.6316(2) 0.1306(2) 0.0739(9) Uani 1 d . .
S3 S 0.7461(3) 0.7198(2) 0.2739(2) 0.0740(9) Uani 1 d . .
O1 O 0.6528(6) 0.8613(5) 0.1656(4) 0.058(2) Uani 1 d . .
O2 O 0.4702(6) 0.5749(5) 0.2730(5) 0.071(2) Uani 1 d . .
C1 C 0.4750(17) 0.6281(10) -0.0447(9) 0.093(4) Uani 1 d . .
H1A H 0.5049(17) 0.5644(10) -0.0655(9) 0.112 Uiso 1 calc R .
C2 C 0.5492(14) 0.7132(15) -0.0437(9) 0.105(5) Uani 1 d . .
H2A H 0.6341(14) 0.7187(15) -0.0667(9) 0.126 Uiso 1 calc R .
C3 C 0.4647(22) 0.7807(11) -0.0206(10) 0.110(5) Uani 1 d . .
H3A H 0.4828(22) 0.8455(11) -0.0215(10) 0.131 Uiso 1 calc R .
C4 C 0.3506(16) 0.7470(16) 0.0005(10) 0.120(6) Uani 1 d . .
H4A H 0.2700(16) 0.7799(16) 0.0119(10) 0.144 Uiso 1 calc R .
C5 C 0.3568(16) 0.6454(11) -0.0160(8) 0.087(4) Uani 1 d . .
H5A H 0.2823(16) 0.5974(11) -0.0170(8) 0.104 Uiso 1 calc R .
C6 C 0.7083(11) 0.9442(8) 0.1555(8) 0.065(3) Uani 1 d . .
C7 C 0.6339(10) 1.0210(7) 0.1692(7) 0.054(3) Uani 1 d . .
C8 C 0.6915(12) 1.1056(9) 0.1631(9) 0.083(4) Uani 1 d . .
H8A H 0.6452(12) 1.1588(9) 0.1747(9) 0.100 Uiso 1 calc R .
C9 C 0.8178(13) 1.1084(8) 0.1395(8) 0.076(3) Uani 1 d . .
H9A H 0.8563(13) 1.1646(8) 0.1349(8) 0.091 Uiso 1 calc R .
C10 C 0.8904(11) 1.0322(9) 0.1223(8) 0.076(3) Uani 1 d . .
H10A H 0.9757(11) 1.0375(9) 0.1059(8) 0.092 Uiso 1 calc R .
C11 C 0.8371(12) 0.9457(9) 0.1293(9) 0.082(4) Uani 1 d . .
C12 C 0.4955(12) 1.0175(9) 0.1990(10) 0.088(4) Uani 1 d . .
H12A H 0.4582(12) 0.9490(9) 0.1808(10) 0.106 Uiso 1 calc R .
C13 C 0.3876(12) 1.0578(9) 0.1463(9) 0.108(5) Uani 1 d . .
H13A H 0.3023(12) 1.0543(9) 0.1670(9) 0.162 Uiso 1 calc R .
H13B H 0.3694(12) 1.0204(9) 0.0788(9) 0.162 Uiso 1 calc R .
H13C H 0.4226(12) 1.1242(9) 0.1597(9) 0.162 Uiso 1 calc R .
C14 C 0.5142(14) 1.0680(10) 0.3083(9) 0.124(5) Uani 1 d . .
H14A H 0.5830(14) 1.0415(10) 0.3403(9) 0.186 Uiso 1 calc R .
H14B H 0.4264(14) 1.0576(10) 0.3240(9) 0.186 Uiso 1 calc R .
H14C H 0.5449(14) 1.1364(10) 0.3283(9) 0.186 Uiso 1 calc R .
C15 C 0.9134(13) 0.8609(10) 0.1139(12) 0.113(6) Uani 1 d . .
H15A H 0.8449(13) 0.8054(10) 0.1052(12) 0.135 Uiso 1 calc R .
C16 C 1.0288(16) 0.8781(12) 0.2040(12) 0.160(7) Uani 1 d . .
H16A H 1.0765(16) 0.8231(12) 0.1929(12) 0.240 Uiso 1 calc R .
H16B H 0.9870(16) 0.8867(12) 0.2570(12) 0.240 Uiso 1 calc R .
H16C H 1.0947(16) 0.9352(12) 0.2183(12) 0.240 Uiso 1 calc R .
C17 C 0.9687(16) 0.8319(10) 0.0181(12) 0.170(7) Uani 1 d . .
H17A H 1.0168(16) 0.7774(10) 0.0112(12) 0.255 Uiso 1 calc R .
H17B H 1.0318(16) 0.8859(10) 0.0216(12) 0.255 Uiso 1 calc R .
H17C H 0.8904(16) 0.8148(10) -0.0360(12) 0.255 Uiso 1 calc R .
C18 C 0.4856(41) 0.8360(20) 0.4342(16) 0.215(17) Uani 1 d . .
H18A H 0.4234(41) 0.8814(20) 0.4253(16) 0.258 Uiso 1 calc R .
C19 C 0.6148(31) 0.8465(18) 0.4392(16) 0.162(12) Uani 1 d . .
H19A H 0.6678(31) 0.9030(18) 0.4362(16) 0.195 Uiso 1 calc R .
C20 C 0.6775(20) 0.7797(27) 0.4709(13) 0.194(13) Uani 1 d . .
H20A H 0.7771(20) 0.7789(27) 0.4941(13) 0.233 Uiso 1 calc R .
C21 C 0.5620(29) 0.7237(12) 0.4724(10) 0.124(6) Uani 1 d . .
H21A H 0.5636(29) 0.6711(12) 0.4957(10) 0.148 Uiso 1 calc R .
C22 C 0.4512(17) 0.7616(19) 0.4512(11) 0.134(6) Uani 1 d . .
H22A H 0.3572(17) 0.7407(19) 0.4562(11) 0.161 Uiso 1 calc R .
C23 C 0.4113(12) 0.4874(7) 0.2762(7) 0.059(3) Uani 1 d . .
C24 C 0.2662(12) 0.4603(7) 0.2435(8) 0.063(3) Uani 1 d . .
C25 C 0.2129(14) 0.3741(9) 0.2470(9) 0.097(4) Uani 1 d . .
H25A H 0.1171(14) 0.3510(9) 0.2237(9) 0.117 Uiso 1 calc R .
C26 C 0.2998(19) 0.3197(11) 0.2850(12) 0.118(6) Uani 1 d . .
H26A H 0.2617(19) 0.2621(11) 0.2871(12) 0.142 Uiso 1 calc R .
C27 C 0.4356(16) 0.3526(10) 0.3173(9) 0.092(4) Uani 1 d . .
H27A H 0.4915(16) 0.3168(10) 0.3428(9) 0.111 Uiso 1 calc R .
C28 C 0.5006(13) 0.4379(8) 0.3155(8) 0.071(3) Uani 1 d . .
C29 C 0.1749(12) 0.5176(10) 0.2009(9) 0.087(4) Uani 1 d . .
H29A H 0.2141(12) 0.5865(10) 0.2373(9) 0.105 Uiso 1 calc R .
C30 C 0.1866(17) 0.4939(11) 0.1001(11) 0.150(6) Uani 1 d . .
H30A H 0.2838(17) 0.5024(11) 0.0991(11) 0.225 Uiso 1 calc R .
H30B H 0.1399(17) 0.5364(11) 0.0755(11) 0.225 Uiso 1 calc R .
H30C H 0.1438(17) 0.4279(11) 0.0613(11) 0.225 Uiso 1 calc R .
C32 C 0.6572(13) 0.4699(9) 0.3538(9) 0.084(4) Uani 1 d . .
H32A H 0.6785(13) 0.5353(9) 0.3549(9) 0.101 Uiso 1 calc R .
C31 C 0.0252(15) 0.5051(14) 0.2043(15) 0.201(10) Uani 1 d . .
H31A H 0.0193(15) 0.5205(14) 0.2692(15) 0.302 Uiso 1 calc R .
H31B H -0.0183(15) 0.4391(14) 0.1659(15) 0.302 Uiso 1 calc R .
H31C H -0.0222(15) 0.5476(14) 0.1800(15) 0.302 Uiso 1 calc R .
C33 C 0.7402(13) 0.4069(12) 0.2911(12) 0.143(6) Uani 1 d . .
H33A H 0.8386(13) 0.4305(12) 0.3188(12) 0.215 Uiso 1 calc R .
H33B H 0.7161(13) 0.4088(12) 0.2287(12) 0.215 Uiso 1 calc R .
H33C H 0.7189(13) 0.3413(12) 0.2858(12) 0.215 Uiso 1 calc R .
C34 C 0.7107(13) 0.4771(10) 0.4565(9) 0.124(5) Uani 1 d . .
H34A H 0.6585(13) 0.5172(10) 0.4970(9) 0.185 Uiso 1 calc R .
H34B H 0.8083(13) 0.5051(10) 0.4791(9) 0.185 Uiso 1 calc R .
H34C H 0.6988(13) 0.4134(10) 0.4575(9) 0.185 Uiso 1 calc R .
C35 C 1.0960(32) 0.8669(34) 0.4623(20) 0.303(27) Uani 1 d . .
H35A H 1.1137(32) 0.9004(34) 0.4245(20) 0.363 Uiso 1 calc R .
C36 C 1.0754(25) 0.7741(23) 0.4295(18) 0.252(20) Uani 1 d . .
H36A H 1.0756(25) 0.7364(23) 0.3666(18) 0.302 Uiso 1 calc R .
C37 C 1.0490(24) 0.7266(21) 0.5041(32) 0.223(15) Uani 1 d . .
H37A H 1.0261(24) 0.6597(21) 0.4841(32) 0.268 Uiso 1 calc R .
C38 C 1.0603(34) 0.7840(29) 0.5936(14) 0.283(25) Uani 1 d . .
H38A H 1.0707(34) 0.7566(29) 0.6390(14) 0.339 Uiso 1 calc R .
C39 C 1.0581(24) 0.8673(20) 0.6196(15) 0.183(10) Uani 1 d . .
H39A H 1.0381(24) 0.9034(20) 0.6774(15) 0.220 Uiso 1 calc R .
C40 C 1.0912(19) 0.9116(16) 0.5495(21) 0.172(8) Uani 1 d . .
H40A H 1.1100(19) 0.9790(16) 0.5732(21) 0.206 Uiso 1 calc R .

loop_
_atom_type_symbol
_atom_type_description
_atom_type_scat_dispersion_real
_atom_type_scat_dispersion_imag
_atom_type_scat_source
C C 0.0033 0.0016 'International Tables Vol C Tables 4.2.6.8 and 6.1.1.4'
H H 0.0000 0.0000 'International Tables Vol C Tables 4.2.6.8 and 6.1.1.4'
O O 0.0106 0.0060 'International Tables Vol C Tables 4.2.6.8 and 6.1.1.4'
S S 0.1246 0.1234 'International Tables Vol C Tables 4.2.6.8 and 6.1.1.4'
Ti Ti 0.2776 0.4457 'International Tables Vol C Tables 4.2.6.8 and 6.1.1.4'

loop_
_geom_angle_atom_site_label_1
_geom_angle_atom_site_label_2
_geom_angle_atom_site_label_3
_geom_angle
_geom_angle_site_symmetry_1
_geom_angle_site_symmetry_3
_geom_angle_publ_flag
O1 Ti1 C4 109.2(6) . . ?
O1 Ti1 S2 106.5(2) . . ?
C4 Ti1 S2 134.8(5) . . ?
O1 Ti1 S1 106.3(2) . . ?
C4 Ti1 S1 87.4(4) . . ?
S2 Ti1 S1 108.25(10) . . ?
O1 Ti1 C5 142.8(4) . . ?
C4 Ti1 C5 36.6(4) . . ?
S2 Ti1 C5 99.9(5) . . ?
S1 Ti1 C5 89.4(4) . . ?
O1 Ti1 C3 85.8(4) . . ?
C4 Ti1 C3 33.4(4) . . ?
S2 Ti1 C3 127.0(5) . . ?
S1 Ti1 C3 117.4(5) . . ?
C5 Ti1 C3 57.1(4) . . ?
O1 Ti1 C2 94.4(5) . . ?
C4 Ti1 C2 57.0(5) . . ?
S2 Ti1 C2 93.7(5) . . ?
S1 Ti1 C2 143.4(4) . . ?
C5 Ti1 C2 57.5(4) . . ?
C3 Ti1 C2 33.3(4) . . ?
O1 Ti1 C1 128.7(5) . . ?
C4 Ti1 C1 56.6(5) . . ?
S2 Ti1 C1 79.6(3) . . ?
S1 Ti1 C1 120.2(5) . . ?
C5 Ti1 C1 32.8(4) . . ?
C3 Ti1 C1 55.2(5) . . ?
C2 Ti1 C1 34.6(4) . . ?
O1 Ti1 Ti2 101.2(2) . . ?
C4 Ti1 Ti2 128.8(5) . . ?
S2 Ti1 Ti2 68.02(8) . . ?
S1 Ti1 Ti2 44.03(7) . . ?
C5 Ti1 Ti2 113.0(3) . . ?
C3 Ti1 Ti2 161.2(5) . . ?
C2 Ti1 Ti2 158.6(5) . . ?
C1 Ti1 Ti2 126.7(4) . . ?
O2 Ti2 C19 145.5(6) . . ?
O2 Ti2 S1 106.7(2) . . ?
C19 Ti2 S1 99.4(8) . . ?
O2 Ti2 S3 107.0(2) . . ?
C19 Ti2 S3 86.9(7) . . ?
S1 Ti2 S3 105.25(10) . . ?
O2 Ti2 C22 99.4(6) . . ?
C19 Ti2 C22 53.0(6) . . ?
S1 Ti2 C22 100.8(7) . . ?
S3 Ti2 C22 135.2(4) . . ?
O2 Ti2 C18 130.1(9) . . ?
C19 Ti2 C18 31.6(8) . . ?
S1 Ti2 C18 83.4(5) . . ?
S3 Ti2 C18 117.3(11) . . ?
C22 Ti2 C18 31.6(5) . . ?
O2 Ti2 C21 90.4(5) . . ?
C19 Ti2 C21 55.1(6) . . ?
S1 Ti2 C21 133.1(5) . . ?
S3 Ti2 C21 110.9(7) . . ?
C22 Ti2 C21 32.5(5) . . ?
C18 Ti2 C21 53.9(5) . . ?
O2 Ti2 C20 114.6(10) . . ?
C19 Ti2 C20 34.8(6) . . ?
S1 Ti2 C20 134.1(8) . . ?
S3 Ti2 C20 81.4(6) . . ?
C22 Ti2 C20 54.6(5) . . ?
C18 Ti2 C20 55.1(9) . . ?
C21 Ti2 C20 33.5(6) . . ?
O2 Ti2 Ti1 106.9(2) . . ?
C19 Ti2 Ti1 107.6(5) . . ?
S1 Ti2 Ti1 44.71(7) . . ?
S3 Ti2 Ti1 62.29(8) . . ?
C22 Ti2 Ti1 141.2(7) . . ?
C18 Ti2 Ti1 113.2(5) . . ?
C21 Ti2 Ti1 162.6(5) . . ?
C20 Ti2 Ti1 131.2(9) . . ?
Ti2 S1 Ti1 91.27(10) . . ?
S3 S2 Ti1 87.59(14) . . ?
S2 S3 Ti2 95.81(15) . . ?
C6 O1 Ti1 149.9(6) . . ?
C23 O2 Ti2 158.9(6) . . ?
C5 C1 C2 110.9(12) . . ?
C5 C1 Ti1 71.8(7) . . ?
C2 C1 Ti1 72.0(7) . . ?
C3 C2 C1 105.0(12) . . ?
C3 C2 Ti1 72.8(7) . . ?
C1 C2 Ti1 73.4(7) . . ?
C4 C3 C2 111.8(14) . . ?
C4 C3 Ti1 71.3(7) . . ?
C2 C3 Ti1 73.9(7) . . ?
C3 C4 C5 106.6(12) . . ?
C3 C4 Ti1 75.3(8) . . ?
C5 C4 Ti1 73.1(7) . . ?
C1 C5 C4 105.4(11) . . ?
C1 C5 Ti1 75.4(7) . . ?
C4 C5 Ti1 70.4(7) . . ?
C7 C6 O1 119.3(8) . . ?
C7 C6 C11 122.5(8) . . ?
O1 C6 C11 118.2(9) . . ?
C6 C7 C8 119.6(9) . . ?
C6 C7 C12 121.0(8) . . ?
C8 C7 C12 119.2(9) . . ?
C9 C8 C7 118.3(10) . . ?
C8 C9 C10 123.0(10) . . ?
C9 C10 C11 120.6(9) . . ?
C6 C11 C10 116.0(9) . . ?
C6 C11 C15 120.9(9) . . ?
C10 C11 C15 123.0(9) . . ?
C13 C12 C7 112.0(8) . . ?
C13 C12 C14 110.8(10) . . ?
C7 C12 C14 112.7(10) . . ?
C11 C15 C16 110.6(13) . . ?
C11 C15 C17 112.4(10) . . ?
C16 C15 C17 113.7(10) . . ?
C19 C18 C22 108.7(21) . . ?
C19 C18 Ti2 71.3(14) . . ?
C22 C18 Ti2 74.1(11) . . ?
C18 C19 C20 110.9(19) . . ?
C18 C19 Ti2 77.2(16) . . ?
C20 C19 Ti2 77.6(13) . . ?
C21 C20 C19 101.0(15) . . ?
C21 C20 Ti2 71.3(9) . . ?
C19 C20 Ti2 67.6(12) . . ?
C22 C21 C20 108.2(16) . . ?
C22 C21 Ti2 73.1(8) . . ?
C20 C21 Ti2 75.2(9) . . ?
C18 C22 C21 110.6(19) . . ?
C18 C22 Ti2 74.3(10) . . ?
C21 C22 Ti2 74.4(9) . . ?
C28 C23 C24 125.1(10) . . ?
C28 C23 O2 118.0(10) . . ?
C24 C23 O2 116.9(9) . . ?
C25 C24 C23 115.1(11) . . ?
C25 C24 C29 122.4(11) . . ?
C23 C24 C29 122.3(9) . . ?
C24 C25 C26 122.0(12) . . ?
C27 C26 C25 118.7(13) . . ?
C26 C27 C28 123.9(14) . . ?
C23 C28 C27 115.0(11) . . ?
C23 C28 C32 124.6(10) . . ?
C27 C28 C32 120.4(11) . . ?
C31 C29 C30 110.4(13) . . ?
C31 C29 C24 115.7(10) . . ?
C30 C29 C24 108.8(11) . . ?
C33 C32 C28 113.1(12) . . ?
C33 C32 C34 108.9(10) . . ?
C28 C32 C34 113.7(10) . . ?
C40 C35 C36 116.9(41) . . ?
C35 C36 C37 115.7(27) . . ?
C38 C37 C36 119.0(31) . . ?
C39 C38 C37 124.0(40) . . ?
C38 C39 C40 113.8(28) . . ?
C35 C40 C39 127.9(30) . . ?

loop_
_geom_bond_atom_site_label_1
_geom_bond_atom_site_label_2
_geom_bond_distance
_geom_bond_site_symmetry_2
_geom_bond_publ_flag
Ti1 O1 1.813(7) . ?
Ti1 C4 2.307(12) . ?
Ti1 S2 2.317(3) . ?
Ti1 S1 2.334(3) . ?
Ti1 C5 2.343(12) . ?
Ti1 C3 2.356(11) . ?
Ti1 C2 2.369(12) . ?
Ti1 C1 2.386(12) . ?
Ti1 Ti2 3.317(2) . ?
Ti2 O2 1.816(7) . ?
Ti2 C19 2.27(2) . ?
Ti2 S1 2.306(3) . ?
Ti2 S3 2.320(3) . ?
Ti2 C22 2.336(13) . ?
Ti2 C18 2.34(2) . ?
Ti2 C21 2.352(13) . ?
Ti2 C20 2.40(2) . ?
S2 S3 2.065(4) . ?
O1 C6 1.393(9) . ?
O2 C23 1.413(10) . ?
C1 C5 1.337(15) . ?
C1 C2 1.41(2) . ?
C2 C3 1.35(2) . ?
C3 C4 1.34(2) . ?
C4 C5 1.46(2) . ?
C6 C7 1.388(11) . ?
C6 C11 1.407(12) . ?
C7 C8 1.392(11) . ?
C7 C12 1.527(12) . ?
C8 C9 1.365(13) . ?
C9 C10 1.369(13) . ?
C10 C11 1.410(12) . ?
C11 C15 1.499(14) . ?
C12 C13 1.512(13) . ?
C12 C14 1.55(2) . ?
C15 C16 1.54(2) . ?
C15 C17 1.60(2) . ?
C18 C19 1.25(3) . ?
C18 C22 1.27(2) . ?
C19 C20 1.40(2) . ?
C20 C21 1.37(2) . ?
C21 C22 1.31(2) . ?
C23 C28 1.388(12) . ?
C23 C24 1.394(13) . ?
C24 C25 1.380(12) . ?
C24 C29 1.514(13) . ?
C25 C26 1.42(2) . ?
C26 C27 1.32(2) . ?
C27 C28 1.397(13) . ?
C28 C32 1.510(14) . ?
C29 C31 1.486(14) . ?
C29 C30 1.50(2) . ?
C32 C33 1.51(2) . ?
C32 C34 1.534(15) . ?
C35 C40 1.28(3) . ?
C35 C36 1.28(5) . ?
C36 C37 1.61(4) . ?
C37 C38 1.31(4) . ?
C38 C39 1.17(4) . ?
C39 C40 1.53(3) . ?
